data_7718018
loop_
_publ_author_name
'Liu, Yu-Si'
'Xu, Zhe-Kun'
'Zhang, Jia-Mei'
'Chen, Xiao-Gang'
'Qin, Yan'
'Wang, Zhong-Xia'

_publ_section_title
;
 Three-dimensional perchlorate-based alkali metal hybrid perovskite
 molecular ferroelastic crystals.
;
_journal_issue 11
_journal_name_full 'Dalton transactions (Cambridge, England : 2003)'
_journal_page_first 4706
_journal_page_last 4714
_journal_paper_doi 10.1039/d4dt03416c
_journal_volume 54
_journal_year 2025
_chemical_formula_moiety 'Cl3 Cs O12, 4(C2)'
_chemical_formula_sum 'C8 Cl3 Cs O12'
_chemical_formula_weight 527.34
_space_group_crystal_system cubic
_space_group_IT_number 221
_space_group_name_Hall '-P 4 2 3'
_space_group_name_H-M_alt 'P m -3 m'
_atom_sites_solution_primary dual
_audit_creation_date 2024-11-12
_audit_creation_method
;
Olex2 1.5
(compiled 2024.02.16 svn.r378c4104 for OlexSys, GUI svn.r6928)
;
_audit_update_record
;
2024-11-12 deposited with the CCDC.	2025-02-12 downloaded from the CCDC.
;
_cell_angle_alpha 90
_cell_angle_beta 90
_cell_angle_gamma 90
_cell_formula_units_Z 1
_cell_length_a 7.7239(6)
_cell_length_b 7.7239(6)
_cell_length_c 7.7239(6)
_cell_measurement_reflns_used 238
_cell_measurement_temperature 413.00(10)
_cell_measurement_theta_max 61.7360
_cell_measurement_theta_min 5.7430
_cell_volume 460.80(6)
_computing_cell_refinement 'CrysAlisPro 1.171.43.128a (Rigaku OD, 2024)'
_computing_data_collection 'CrysAlisPro system (CCD 43.128a 64-bit (release 20-06-2024))'
_computing_data_reduction 'CrysAlisPro 1.171.43.128a (Rigaku OD, 2024)'
_computing_molecular_graphics 'Olex2 1.5 (Dolomanov et al., 2009)'
_computing_publication_material 'Olex2 1.5 (Dolomanov et al., 2009)'
_computing_structure_refinement 'XL  (Sheldrick, 2008)'
_computing_structure_solution 'SHELXT 2014/5 (Sheldrick, 2014)'
_diffrn_ambient_environment air
_diffrn_ambient_temperature 413.00(10)
_diffrn_detector 'Hybrid Pixel Array Detector'
_diffrn_detector_area_resol_mean 10.0000
_diffrn_detector_type 'HyPix-Arc 150'
_diffrn_measured_fraction_theta_full 0.991
_diffrn_measured_fraction_theta_max 0.968
_diffrn_measurement_details
;
List of Runs (angles in degrees, time in seconds):

  # Type    Start    End  Width  t~exp~   \w     \q     \k     \f   Frames
#--------------------------------------------------------------------------
  1  \w     23.00  65.00   0.50    0.05    --   60.23-108.00   2.00   84
  2  \w     38.00  94.00   0.50    0.05    --   74.99-135.00 128.00  112
  3  \w    -79.00 -42.00   0.50    0.05    --  -75.50 112.00 153.00   74
;
_diffrn_measurement_device 'four-circle diffractometer'
_diffrn_measurement_device_type 'XtaLAB Synergy R, DW system, HyPix-Arc 150'
_diffrn_measurement_method '\w scans'
_diffrn_orient_matrix_type 'CrysAlisPro convention (1999,Acta A55,543-557)'
_diffrn_orient_matrix_UB_11 0.1223482000
_diffrn_orient_matrix_UB_12 0.1470197000
_diffrn_orient_matrix_UB_13 0.0558345000
_diffrn_orient_matrix_UB_21 0.0047070000
_diffrn_orient_matrix_UB_22 0.0664079000
_diffrn_orient_matrix_UB_23 -0.1879672000
_diffrn_orient_matrix_UB_31 -0.1575794000
_diffrn_orient_matrix_UB_32 0.1169151000
_diffrn_orient_matrix_UB_33 0.0371612000
_diffrn_radiation_monochromator mirror
_diffrn_radiation_probe x-ray
_diffrn_radiation_type 'Cu K\a'
_diffrn_radiation_wavelength 1.54184
_diffrn_reflns_av_R_equivalents 0.0610
_diffrn_reflns_av_unetI/netI 0.0316
_diffrn_reflns_Laue_measured_fraction_full 0.991
_diffrn_reflns_Laue_measured_fraction_max 0.968
_diffrn_reflns_limit_h_max 3
_diffrn_reflns_limit_h_min -9
_diffrn_reflns_limit_k_max 8
_diffrn_reflns_limit_k_min -5
_diffrn_reflns_limit_l_max 8
_diffrn_reflns_limit_l_min -8
_diffrn_reflns_number 489
_diffrn_reflns_point_group_measured_fraction_full 0.991
_diffrn_reflns_point_group_measured_fraction_max 0.968
_diffrn_reflns_theta_full 67.684
_diffrn_reflns_theta_max 70.323
_diffrn_reflns_theta_min 5.728
_diffrn_source 'Rotating-anode X-ray tube'
_diffrn_source_type 'Rigaku (Cu) X-ray Source'
_exptl_absorpt_coefficient_mu 20.201
_exptl_absorpt_correction_T_max 1.00000
_exptl_absorpt_correction_T_min 0.16808
_exptl_absorpt_correction_type multi-scan
_exptl_absorpt_process_details
;
CrysAlisPro 1.171.43.128a (Rigaku Oxford Diffraction, 2024)
Empirical absorption correction using spherical harmonics,
implemented in SCALE3 ABSPACK scaling algorithm.
;
_exptl_crystal_colour 'clear light colourless'
_exptl_crystal_colour_lustre clear
_exptl_crystal_colour_modifier light
_exptl_crystal_colour_primary colourless
_exptl_crystal_density_diffrn 1.900
_exptl_crystal_description block
_exptl_crystal_F_000 250
_exptl_crystal_size_max 0.12
_exptl_crystal_size_mid 0.11
_exptl_crystal_size_min 0.1
_refine_diff_density_max 0.660
_refine_diff_density_min -0.650
_refine_diff_density_rms 0.134
_refine_ls_extinction_method none
_refine_ls_goodness_of_fit_ref 1.163
_refine_ls_hydrogen_treatment undef
_refine_ls_matrix_type full
_refine_ls_number_parameters 15
_refine_ls_number_reflns 120
_refine_ls_number_restraints 0
_refine_ls_restrained_S_all 1.163
_refine_ls_R_factor_all 0.0723
_refine_ls_R_factor_gt 0.0647
_refine_ls_shift/su_max 0.000
_refine_ls_shift/su_mean 0.000
_refine_ls_structure_factor_coef Fsqd
_refine_ls_weighting_details 'w=1/[\s^2^(Fo^2^)+(0.0916P)^2^] where P=(Fo^2^+2Fc^2^)/3'
_refine_ls_weighting_scheme calc
_refine_ls_wR_factor_gt 0.1560
_refine_ls_wR_factor_ref 0.1629
_reflns_Friedel_coverage 0.000
_reflns_number_gt 96
_reflns_number_total 120
_reflns_threshold_expression 'I > 2\s(I)'
_cod_data_source_file d4dt03416c2.cif
_cod_data_source_block lys-240413-1-413k_autored
_cod_depositor_comments 'Adding full bibliography for 7718017--7718027.cif.'
_cod_original_cell_volume 460.80(11)
_cod_database_code 7718018
_shelx_shelxl_version_number 2018/3
_chemical_oxdiff_formula 'C Cl O Cs'
_shelx_space_group_comment
;
The symmetry employed for this shelxl refinement is uniquely defined
by the following loop, which should always be used as a source of
symmetry information in preference to the above space-group names.
They are only intended as comments.
;
_shelx_estimated_absorpt_t_max 0.237
_shelx_estimated_absorpt_t_min 0.195
_olex2_refinement_description
;
1. Uiso/Uaniso restraints and constraints
Uanis(C1) = Uanis(C2)
2. Others
 Fixed Sof: O1(0.25) C1(0.125) C2(0.041667)
;
_olex2_submission_special_instructions 'No special instructions were received'
_oxdiff_exptl_absorpt_empirical_details
;
Empirical correction (ABSPACK) includes:
- Absorption correction using spherical harmonics
- Frame scaling
;
_oxdiff_exptl_absorpt_empirical_full_max 2.263
_oxdiff_exptl_absorpt_empirical_full_min 0.526

loop_
_space_group_symop_operation_xyz
'x, y, z'
'-x, -y, z'
'-x, y, -z'
'x, -y, -z'
'z, x, y'
'z, -x, -y'
'-z, -x, y'
'-z, x, -y'
'y, z, x'
'-y, z, -x'
'y, -z, -x'
'-y, -z, x'
'y, x, -z'
'-y, -x, -z'
'y, -x, z'
'-y, x, z'
'x, z, -y'
'-x, z, y'
'-x, -z, -y'
'x, -z, y'
'z, y, -x'
'z, -y, x'
'-z, y, x'
'-z, -y, -x'
'-x, -y, -z'
'x, y, -z'
'x, -y, z'
'-x, y, z'
'-z, -x, -y'
'-z, x, y'
'z, x, -y'
'z, -x, y'
'-y, -z, -x'
'y, -z, x'
'-y, z, x'
'y, z, -x'
'-y, -x, z'
'y, x, z'
'-y, x, -z'
'y, -x, -z'
'-x, -z, y'
'x, -z, -y'
'x, z, y'
'-x, z, -y'
'-z, -y, x'
'-z, y, -x'
'z, -y, -x'
'z, y, x'

loop_
_atom_site_label
_atom_site_type_symbol
_atom_site_fract_x
_atom_site_fract_y
_atom_site_fract_z
_atom_site_U_iso_or_equiv
_atom_site_adp_type
_atom_site_occupancy
_atom_site_site_symmetry_order
_atom_site_calc_flag
_atom_site_refinement_flags_posn
_atom_site_refinement_flags_adp
_atom_site_refinement_flags_occupancy
_atom_site_disorder_assembly
_atom_site_disorder_group
Cs1 Cs 0.500000 0.500000 0.500000 0.1055(14) Uani 1 48 d S T P . .
Cl1 Cl 0.500000 0.500000 0.000000 0.182(5) Uani 1 16 d S T P . .
O1 O 0.500000 0.352(4) -0.112(3) 0.238(14) Uani 0.5 2 d S T P . .
C1 C 0.122(10) 0.122(10) 0.000000 0.30(9) Uani 0.5 4 d S T P . .
C2 C 0.20(3) 0.000000 0.000000 0.30(9) Uani 0.3334 8 d S T P . .

loop_
_atom_site_aniso_label
_atom_site_aniso_U_11
_atom_site_aniso_U_22
_atom_site_aniso_U_33
_atom_site_aniso_U_23
_atom_site_aniso_U_13
_atom_site_aniso_U_12
Cs1 0.1055(14) 0.1055(14) 0.1055(14) 0.000 0.000 0.000
Cl1 0.225(8) 0.225(8) 0.097(5) 0.000 0.000 0.000
O1 0.35(3) 0.19(2) 0.174(18) -0.014(15) 0.000 0.000
C1 0.22(5) 0.22(5) 0.45(19) 0.000 0.000 0.00(6)
C2 0.22(5) 0.22(5) 0.45(19) 0.000 0.000 0.00(6)

loop_
_atom_type_symbol
_atom_type_description
_atom_type_scat_dispersion_real
_atom_type_scat_dispersion_imag
_atom_type_scat_source
C C 0.0181 0.0091 'International Tables Vol C Tables 4.2.6.8 and 6.1.1.4'
Cl Cl 0.3639 0.7018 'International Tables Vol C Tables 4.2.6.8 and 6.1.1.4'
Cs Cs -0.7457 7.9052 'International Tables Vol C Tables 4.2.6.8 and 6.1.1.4'
O O 0.0492 0.0322 'International Tables Vol C Tables 4.2.6.8 and 6.1.1.4'

loop_
_geom_angle_atom_site_label_1
_geom_angle_atom_site_label_2
_geom_angle_atom_site_label_3
_geom_angle
_geom_angle_site_symmetry_1
_geom_angle_site_symmetry_3
_geom_angle_publ_flag
O1 Cs1 O1 180.0(10) 41_655 17_566 ?
O1 Cs1 O1 29.1(7) 26 13 ?
O1 Cs1 O1 109.4(4) 10_666 26 ?
O1 Cs1 O1 29.1(7) 41_655 34 ?
O1 Cs1 O1 109.4(4) 30 2_666 ?
O1 Cs1 O1 150.9(7) 17_566 34 ?
O1 Cs1 O1 82.7(3) 34 13 ?
O1 Cs1 O1 150.9(7) 41_655 10_666 ?
O1 Cs1 O1 131.7(10) 41_655 2_666 ?
O1 Cs1 O1 29.1(7) 17_566 10_666 ?
O1 Cs1 O1 29.1(7) 37_666 2_666 ?
O1 Cs1 O1 180.0 34 10_666 ?
O1 Cs1 O1 97.3(3) 22_665 26 ?
O1 Cs1 O1 82.7(3) 41_655 30 ?
O1 Cs1 O1 70.6(4) 46_556 13 ?
O1 Cs1 O1 97.3(3) 17_566 30 ?
O1 Cs1 O1 109.4(4) 46_556 37_666 ?
O1 Cs1 O1 70.6(4) 34 30 ?
O1 Cs1 O1 109.4(4) 34 2_666 ?
O1 Cs1 O1 109.4(4) 10_666 30 ?
O1 Cs1 O1 97.3(3) 46_556 2_666 ?
O1 Cs1 O1 97.3(3) 41_655 6_666 ?
O1 Cs1 O1 131.7(10) 17_566 26 ?
O1 Cs1 O1 82.7(3) 17_566 6_666 ?
O1 Cs1 O1 109.4(4) 6_666 26 ?
O1 Cs1 O1 109.4(4) 34 6_666 ?
O1 Cs1 O1 70.6(4) 41_655 13 ?
O1 Cs1 O1 70.6(4) 10_666 6_666 ?
O1 Cs1 O1 48.3(10) 30 13 ?
O1 Cs1 O1 180.0 30 6_666 ?
O1 Cs1 O1 180.0 37_666 13 ?
O1 Cs1 O1 70.6(4) 41_655 46_556 ?
O1 Cs1 O1 48.3(10) 6_666 37_666 ?
O1 Cs1 O1 109.4(4) 17_566 46_556 ?
O1 Cs1 O1 70.6(4) 22_665 37_666 ?
O1 Cs1 O1 48.3(10) 34 46_556 ?
O1 Cs1 O1 48.3(10) 17_566 2_666 ?
O1 Cs1 O1 131.7(10) 10_666 46_556 ?
O1 Cs1 O1 70.6(4) 10_666 2_666 ?
O1 Cs1 O1 29.1(7) 30 46_556 ?
O1 Cs1 O1 70.6(4) 6_666 2_666 ?
O1 Cs1 O1 150.9(7) 6_666 46_556 ?
O1 Cs1 O1 82.7(3) 22_665 2_666 ?
O1 Cs1 O1 109.4(4) 41_655 22_665 ?
O1 Cs1 O1 48.3(10) 41_655 26 ?
O1 Cs1 O1 70.6(4) 17_566 22_665 ?
O1 Cs1 O1 70.6(4) 34 26 ?
O1 Cs1 O1 131.7(10) 34 22_665 ?
O1 Cs1 O1 70.6(4) 30 26 ?
O1 Cs1 O1 48.3(10) 10_666 22_665 ?
O1 Cs1 O1 82.7(3) 46_556 26 ?
O1 Cs1 O1 150.9(7) 30 22_665 ?
O1 Cs1 O1 150.9(7) 37_666 26 ?
O1 Cs1 O1 29.1(7) 6_666 22_665 ?
O1 Cs1 O1 109.4(4) 17_566 13 ?
O1 Cs1 O1 180.0 46_556 22_665 ?
O1 Cs1 O1 97.3(3) 10_666 13 ?
O1 Cs1 O1 109.4(4) 41_655 37_666 ?
O1 Cs1 O1 131.7(10) 6_666 13 ?
O1 Cs1 O1 70.6(4) 17_566 37_666 ?
O1 Cs1 O1 109.4(4) 22_665 13 ?
O1 Cs1 O1 97.3(3) 34 37_666 ?
O1 Cs1 O1 150.9(7) 2_666 13 ?
O1 Cs1 O1 82.7(3) 10_666 37_666 ?
O1 Cs1 O1 131.7(10) 30 37_666 ?
O1 Cs1 O1 180.0 2_666 26 ?
Cs1 Cl1 Cs1 180.0 . 1_554 ?
O1 Cl1 Cs1 127.2(12) 13 1_554 ?
O1 Cl1 Cs1 52.8(12) 38 1_554 ?
O1 Cl1 Cs1 127.2(12) 2_665 . ?
O1 Cl1 Cs1 52.8(12) 13 . ?
O1 Cl1 Cs1 52.8(12) 2_665 1_554 ?
O1 Cl1 Cs1 127.2(12) 25_665 1_554 ?
O1 Cl1 Cs1 127.2(12) . . ?
O1 Cl1 Cs1 52.8(12) 26 . ?
O1 Cl1 Cs1 127.2(12) 38 . ?
O1 Cl1 Cs1 52.8(12) . 1_554 ?
O1 Cl1 Cs1 52.8(12) 14_665 . ?
O1 Cl1 Cs1 127.2(12) 14_665 1_554 ?
O1 Cl1 Cs1 52.8(12) 25_665 . ?
O1 Cl1 Cs1 52.8(12) 37_665 1_554 ?
O1 Cl1 Cs1 127.2(12) 37_665 . ?
O1 Cl1 Cs1 127.2(12) 26 1_554 ?
O1 Cl1 O1 106(2) 25_665 26 ?
O1 Cl1 O1 111.4(12) 25_665 37_665 ?
O1 Cl1 O1 68.6(12) 14_665 25_665 ?
O1 Cl1 O1 111.4(12) 37_665 26 ?
O1 Cl1 O1 68.6(12) 37_665 2_665 ?
O1 Cl1 O1 180(2) 2_665 26 ?
O1 Cl1 O1 106(2) 38 37_665 ?
O1 Cl1 O1 111.4(12) . 14_665 ?
O1 Cl1 O1 68.6(12) . 38 ?
O1 Cl1 O1 180.0 38 14_665 ?
O1 Cl1 O1 111.4(12) 38 26 ?
O1 Cl1 O1 106(2) 14_665 13 ?
O1 Cl1 O1 68.6(12) . 37_665 ?
O1 Cl1 O1 68.6(12) 25_665 13 ?
O1 Cl1 O1 74(2) 14_665 37_665 ?
O1 Cl1 O1 180.0 37_665 13 ?
O1 Cl1 O1 106(2) . 2_665 ?
O1 Cl1 O1 111.4(12) 2_665 13 ?
O1 Cl1 O1 74(2) 25_665 2_665 ?
O1 Cl1 O1 68.6(12) 26 13 ?
O1 Cl1 O1 74(2) . 26 ?
O1 Cl1 O1 180.0 . 25_665 ?
O1 Cl1 O1 68.6(12) 14_665 26 ?
O1 Cl1 O1 111.4(12) 38 25_665 ?
O1 Cl1 O1 111.4(12) . 13 ?
O1 Cl1 O1 111.4(12) 14_665 2_665 ?
O1 Cl1 O1 74(2) 38 13 ?
O1 Cl1 O1 68.6(12) 38 2_665 ?
Cl1 O1 Cs1 106.3(14) . 1_554 ?
Cl1 O1 O1 55.7(6) . 37_665 ?
Cl1 O1 O1 55.7(6) . 38 ?
Cl1 O1 O1 52.8(12) . 26 ?
O1 O1 Cs1 75.4(3) 37_665 1_554 ?
O1 O1 Cs1 75.4(3) 38 1_554 ?
O1 O1 Cs1 159.2(5) 26 1_554 ?
O1 O1 O1 90.0 37_665 26 ?
O1 O1 O1 90.001(1) 38 26 ?
O1 O1 O1 90.000(1) 37_665 38 ?
C1 C1 C1 90.000(2) 11 3 ?
C1 C1 C1 90.000(1) 9 3 ?
C1 C1 C1 45.000(2) 9 27 ?
C1 C1 C1 90.000(5) 31 5 ?
C1 C1 C1 60.000(6) 9 5 ?
C1 C1 C1 45.000(2) 11 27 ?
C1 C1 C1 45.000(2) 31 3 ?
C1 C1 C1 120.0 31 9 ?
C1 C1 C1 45.000(3) 5 3 ?
C1 C1 C1 120.0 11 5 ?
C1 C1 C1 90.000(2) 31 27 ?
C1 C1 C1 60.000(7) 11 31 ?
C1 C1 C1 90.000(1) 5 27 ?
C1 C1 C1 90.000(1) 3 27 ?
C1 C1 C1 90.000(5) 11 9 ?
C2 C1 C1 112(8) 5 9 ?
C2 C1 C1 53(6) . 9 ?
C2 C1 C1 53(6) 5 31 ?
C2 C1 C1 112(8) 5 11 ?
C2 C1 C1 33(10) 5 3 ?
C2 C1 C1 112(8) . 31 ?
C2 C1 C1 53(6) . 11 ?
C2 C1 C1 112(8) . 5 ?
C2 C1 C1 123(10) . 3 ?
C2 C1 C1 33(10) . 27 ?
C2 C1 C1 123(10) 5 27 ?
C2 C1 C1 53(6) 5 5 ?
C2 C1 C2 155(10) . 5 ?
C1 C2 C1 115(10) 11 9 ?
C1 C2 C1 73(10) . 9 ?
C1 C2 C1 73(10) 11 27 ?
C1 C2 C1 73(10) 27 9 ?
C1 C2 C1 73(10) 11 . ?
C1 C2 C1 115(10) 27 . ?

loop_
_geom_bond_atom_site_label_1
_geom_bond_atom_site_label_2
_geom_bond_distance
_geom_bond_site_symmetry_2
_geom_bond_publ_flag
Cs1 O1 3.21(3) 41_655 ?
Cs1 O1 3.21(3) 37_666 ?
Cs1 O1 3.21(3) 46_556 ?
Cs1 O1 3.21(3) 17_566 ?
Cs1 O1 3.21(3) 13 ?
Cs1 O1 3.21(3) 34 ?
Cs1 O1 3.21(3) 22_665 ?
Cs1 O1 3.21(3) 10_666 ?
Cs1 O1 3.21(3) 26 ?
Cs1 O1 3.21(3) 30 ?
Cs1 O1 3.21(3) 6_666 ?
Cs1 O1 3.21(3) 2_666 ?
Cl1 O1 1.43(3) . ?
Cl1 O1 1.43(3) 2_665 ?
Cl1 O1 1.43(3) 13 ?
Cl1 O1 1.43(3) 38 ?
Cl1 O1 1.43(3) 26 ?
Cl1 O1 1.43(3) 14_665 ?
Cl1 O1 1.43(3) 37_665 ?
Cl1 O1 1.43(3) 25_665 ?
O1 O1 1.61(4) 37_665 ?
O1 O1 1.61(4) 38 ?
O1 O1 1.73(5) 26 ?
C1 C1 1.34(10) 5 ?
C1 C1 1.34(10) 9 ?
C1 C1 1.34(10) 31 ?
C1 C1 1.89(15) 3 ?
C1 C1 1.89(15) 27 ?
C1 C1 1.34(10) 11 ?
C1 C2 1.12(13) . ?
C1 C2 1.12(13) 5 ?

loop_
_geom_torsion_atom_site_label_1
_geom_torsion_atom_site_label_2
_geom_torsion_atom_site_label_3
_geom_torsion_atom_site_label_4
_geom_torsion
_geom_torsion_site_symmetry_1
_geom_torsion_site_symmetry_2
_geom_torsion_site_symmetry_3
_geom_torsion_site_symmetry_4
_geom_torsion_publ_flag
Cs1 Cl1 O1 Cs1 180.0 . . . 1_554 ?
Cs1 Cl1 O1 O1 0.000(3) . . . 26 ?
Cs1 Cl1 O1 O1 -121.1(7) . . . 37_665 ?
Cs1 Cl1 O1 O1 58.9(7) 1_554 . . 37_665 ?
Cs1 Cl1 O1 O1 180.000(3) 1_554 . . 26 ?
Cs1 Cl1 O1 O1 121.1(7) . . . 38 ?
Cs1 Cl1 O1 O1 -58.9(7) 1_554 . . 38 ?
O1 Cl1 O1 Cs1 0.000(1) 2_665 . . 1_554 ?
O1 Cl1 O1 Cs1 58.9(7) 38 . . 1_554 ?
O1 Cl1 O1 Cs1 121.1(7) 13 . . 1_554 ?
O1 Cl1 O1 Cs1 -121.1(7) 14_665 . . 1_554 ?
O1 Cl1 O1 Cs1 180.000(1) 26 . . 1_554 ?
O1 Cl1 O1 Cs1 -58.9(7) 37_665 . . 1_554 ?
O1 Cl1 O1 O1 -121.1(7) 26 . . 37_665 ?
O1 Cl1 O1 O1 58.9(7) 2_665 . . 37_665 ?
O1 Cl1 O1 O1 117.7(13) 38 . . 37_665 ?
O1 Cl1 O1 O1 -117.7(13) 37_665 . . 38 ?
O1 Cl1 O1 O1 180.000(2) 13 . . 37_665 ?
O1 Cl1 O1 O1 -58.9(7) 2_665 . . 38 ?
O1 Cl1 O1 O1 180.000(2) 14_665 . . 38 ?
O1 Cl1 O1 O1 121.1(7) 26 . . 38 ?
O1 Cl1 O1 O1 180.000(4) 2_665 . . 26 ?
O1 Cl1 O1 O1 -121.1(7) 38 . . 26 ?
O1 Cl1 O1 O1 62.3(13) 13 . . 38 ?
O1 Cl1 O1 O1 58.9(7) 14_665 . . 26 ?
O1 Cl1 O1 O1 -62.3(13) 14_665 . . 37_665 ?
O1 Cl1 O1 O1 121.1(7) 37_665 . . 26 ?
O1 Cl1 O1 O1 -58.9(7) 13 . . 26 ?
C1 C1 C2 C1 -123(17) 11 . . 9 ?
C1 C1 C2 C1 50(4) 5 . . 27 ?
C1 C1 C2 C1 -50(4) 31 . . 27 ?
C1 C1 C2 C1 123(17) 9 . . 11 ?
C1 C1 C2 C1 -62(8) 11 . . 27 ?
C1 C1 C2 C1 -12(12) 5 . . 9 ?
C1 C1 C2 C1 62(8) 9 . . 27 ?
C1 C1 C2 C1 62(8) 3 . . 11 ?
C1 C1 C2 C1 0.0 3 . . 27 ?
C1 C1 C2 C1 -62(8) 27 . . 9 ?
C1 C1 C2 C1 -112(4) 31 . . 9 ?
C1 C1 C2 C1 12(12) 31 . . 11 ?
C1 C1 C2 C1 -62(8) 3 . . 9 ?
C1 C1 C2 C1 112(4) 5 . . 11 ?
C1 C1 C2 C1 62(8) 27 . . 11 ?
C2 C1 C2 C1 -62(8) 5 . . 9 ?
C2 C1 C2 C1 62(8) 5 . . 11 ?
C2 C1 C2 C1 0.0 5 . . 27 ?
